data_1540567
loop_
_publ_author_name
'Tofanelli, Marcus A.'
'Salorinne, Kirsi'
'Ni, Thomas W.'
'Malola, Sami'
'Newell, Brian'
'Phillips, Billy'
'H\"akkinen, Hannu'
'Ackerson, Christopher J.'

_publ_section_title
;
 Jahn--Teller effects in Au25(SR)18
;
_journal_issue 3
_journal_name_full 'Chem. Sci.'
_journal_page_first 1882
_journal_paper_doi 10.1039/C5SC02134K
_journal_volume 7
_journal_year 2016
_chemical_formula_moiety 'C144 H144 Au25 S18'
_chemical_formula_sum 'C148 H170 Au25 O2 S36'
_chemical_formula_weight 8059.15
_chemical_name_systematic 'Au25(PET)18 in the neutral charge state'
_space_group_crystal_system triclinic
_space_group_IT_number 2
_space_group_name_Hall '-P 1'
_space_group_name_H-M_alt 'P -1'
_symmetry_space_group_name_Hall '-P 1'
_symmetry_space_group_name_H-M 'P -1'
_atom_sites_solution_hydrogens geom
_audit_creation_method SHELXL-2013
_audit_update_record
;
2015-03-19 deposited with the CCDC.
2015-11-24 downloaded from the CCDC.
;
_cell_angle_alpha 65.00(3)
_cell_angle_beta 64.00(3)
_cell_angle_gamma 81.00(3)
_cell_formula_units_Z 1
_cell_length_a 16.174(3)
_cell_length_b 17.746(4)
_cell_length_c 17.830(4)
_cell_measurement_temperature 293(2)
_cell_volume 4166(2)
_computing_structure_refinement 'SHELXL-2013 (Sheldrick, 2013)'
_diffrn_ambient_temperature 293(2)
_diffrn_measured_fraction_theta_full 0.999
_diffrn_measured_fraction_theta_max 1.000
_diffrn_radiation_type MoK\a
_diffrn_radiation_wavelength 0.71073
_diffrn_reflns_av_R_equivalents 0.1424
_diffrn_reflns_av_unetI/netI 0.0723
_diffrn_reflns_laue_measured_fraction_full 0.999
_diffrn_reflns_laue_measured_fraction_max 1.000
_diffrn_reflns_limit_h_max 22
_diffrn_reflns_limit_h_min -22
_diffrn_reflns_limit_k_max 24
_diffrn_reflns_limit_k_min -24
_diffrn_reflns_limit_l_max 24
_diffrn_reflns_limit_l_min -24
_diffrn_reflns_number 202701
_diffrn_reflns_point_group_measured_fraction_full 0.999
_diffrn_reflns_point_group_measured_fraction_max 1.000
_diffrn_reflns_theta_full 25.242
_diffrn_reflns_theta_max 29.130
_diffrn_reflns_theta_min 1.506
_exptl_absorpt_coefficient_mu 22.409
_exptl_crystal_colour Black
_exptl_crystal_density_diffrn 3.212
_exptl_crystal_F_000 3625
_refine_diff_density_max 2.625
_refine_diff_density_min -2.947
_refine_diff_density_rms 0.583
_refine_ls_extinction_method none
_refine_ls_goodness_of_fit_ref 1.031
_refine_ls_hydrogen_treatment constr
_refine_ls_matrix_type full
_refine_ls_number_parameters 897
_refine_ls_number_reflns 22436
_refine_ls_number_restraints 27
_refine_ls_restrained_S_all 1.030
_refine_ls_R_factor_all 0.0891
_refine_ls_R_factor_gt 0.0387
_refine_ls_shift/su_max 0.096
_refine_ls_shift/su_mean 0.001
_refine_ls_structure_factor_coef Fsqd
_refine_ls_weighting_details 'w=1/[\s^2^(Fo^2^)+(0.0517P)^2^+4.0385P] where P=(Fo^2^+2Fc^2^)/3'
_refine_ls_weighting_scheme calc
_refine_ls_wR_factor_gt 0.0826
_refine_ls_wR_factor_ref 0.1095
_reflns_Friedel_coverage 0.000
_reflns_number_gt 14888
_reflns_number_total 22436
_reflns_threshold_expression 'I > 2\s(I)'
_cod_data_source_file c5sc02134k2.cif
_cod_data_source_block ca05_trunc_r3
_cod_depositor_comments 'Adding full bibliography for 1540567--1540568.cif.'
_cod_database_code 1540567
_shelx_space_group_comment
;
The symmetry employed for this shelxl refinement is uniquely defined
by the following loop, which should always be used as a source of
symmetry information in preference to the above space-group names.
They are only intended as comments.
;
_shelxl_version_number 2013-4

loop_
_space_group_symop_operation_xyz
'x, y, z'
'-x, -y, -z'

loop_
_atom_site_label
_atom_site_type_symbol
_atom_site_fract_x
_atom_site_fract_y
_atom_site_fract_z
_atom_site_U_iso_or_equiv
_atom_site_adp_type
_atom_site_occupancy
_atom_site_site_symmetry_order
_atom_site_calc_flag
_atom_site_refinement_flags_posn
_atom_site_refinement_flags_adp
_atom_site_refinement_flags_occupancy
Au1 Au 0.5000 1.0000 0.5000 0.01559(12) Uani 1 2 d S . P
Au2 Au 0.39635(3) 0.85189(2) 0.61796(3) 0.01907(9) Uani 1 1 d . . .
Au3 Au 0.42089(3) 0.96788(2) 0.68477(3) 0.01966(9) Uani 1 1 d . . .
Au4 Au 0.44735(3) 1.13023(2) 0.55684(3) 0.01964(9) Uani 1 1 d . . .
Au5 Au 0.20467(3) 0.86156(3) 0.59211(3) 0.02264(10) Uani 1 1 d . . .
Au6 Au 0.77806(3) 0.92738(3) 0.55755(3) 0.02457(10) Uani 1 1 d . . .
Au7 Au 0.56794(3) 0.86901(2) 0.61051(3) 0.02087(10) Uani 1 1 d . . .
Au8 Au 0.25920(3) 1.08252(3) 0.72870(3) 0.02614(11) Uani 1 1 d . . .
Au9 Au 0.61156(3) 1.04428(3) 0.56069(3) 0.02105(10) Uani 1 1 d . . .
Au10 Au 0.31085(3) 1.00664(3) 0.58114(3) 0.02098(9) Uani 1 1 d . . .
Au11 Au 0.47387(3) 1.09909(3) 0.72886(3) 0.02508(10) Uani 1 1 d . . .
Au12 Au 0.42588(3) 0.77284(3) 0.80239(3) 0.02495(10) Uani 1 1 d . . .
Au13 Au 0.51021(3) 0.69872(2) 0.62775(3) 0.02188(10) Uani 1 1 d . . .
S14 S 0.27622(18) 0.75597(16) 0.6702(2) 0.0221(6) Uani 1 1 d . . .
S15 S 0.6304(2) 1.08577(19) 0.6632(2) 0.0291(7) Uani 1 1 d . . .
S16 S 0.4427(2) 0.64986(17) 0.7841(2) 0.0258(6) Uani 1 1 d . . .
S20 S 0.12149(19) 0.95902(17) 0.5214(2) 0.0274(7) Uani 1 1 d . . .
S21 S 0.4105(2) 0.88781(18) 0.8352(2) 0.0311(7) Uani 1 1 d . . .
S24 S 0.3201(2) 1.10907(17) 0.8108(2) 0.0278(7) Uani 1 1 d . . .
S25 S 0.1830(2) 1.0740(2) 0.6500(3) 0.0386(8) Uani 1 1 d . . .
S26 S 0.69559(19) 0.80189(18) 0.6391(2) 0.0265(6) Uani 1 1 d . . .
S28 S 0.41337(18) 1.27135(16) 0.5253(2) 0.0230(6) Uani 1 1 d . . .
C1_2001 C 0.3001(8) 1.2205(7) 0.7844(10) 0.035(3) Uani 1 1 d . . .
H1A_2001 H 0.3144 1.2497 0.7201 0.042 Uiso 1 1 calc R U .
H1B_2001 H 0.2356 1.2278 0.8182 0.042 Uiso 1 1 calc R U .
C2_2001 C 0.3592(9) 1.2585(7) 0.8087(10) 0.037(3) Uani 1 1 d . . .
H2A_2001 H 0.3414 1.2322 0.8738 0.044 Uiso 1 1 calc R U .
H2B_2001 H 0.4233 1.2473 0.7787 0.044 Uiso 1 1 calc R U .
C3_2001 C 0.3483(8) 1.3506(7) 0.7805(8) 0.031(3) Uani 1 1 d . . .
C4_2001 C 0.4235(8) 1.4048(8) 0.7277(7) 0.031(3) Uani 1 1 d . . .
H4_2001 H 0.4820 1.3846 0.7057 0.037 Uiso 1 1 calc R U .
C5_2001 C 0.4132(9) 1.4901(7) 0.7067(9) 0.037(3) Uani 1 1 d . . .
H5_2001 H 0.4642 1.5266 0.6710 0.045 Uiso 1 1 calc R U .
C6_2001 C 0.3265(10) 1.5190(8) 0.7394(11) 0.048(4) Uani 1 1 d . . .
H6_2001 H 0.3191 1.5758 0.7240 0.058 Uiso 1 1 calc R U .
C7_2001 C 0.2503(12) 1.4660(10) 0.7944(16) 0.079(7) Uani 1 1 d . . .
H7_2001 H 0.1923 1.4866 0.8176 0.095 Uiso 1 1 calc R U .
C8_2001 C 0.2609(10) 1.3811(10) 0.8151(14) 0.074(7) Uani 1 1 d . . .
H8_2001 H 0.2097 1.3447 0.8519 0.089 Uiso 1 1 calc R U .
C1_2002 C 0.6489(10) 0.9868(9) 0.7488(11) 0.051(4) Uani 1 1 d . . .
H1A_2002 H 0.6109 0.9422 0.7608 0.061 Uiso 1 1 calc R U .
H1B_2002 H 0.7128 0.9720 0.7253 0.061 Uiso 1 1 calc R U .
C2_2002 C 0.6225(14) 0.9983(13) 0.8412(14) 0.075(6) Uiso 1 1 d . . .
H2A_2002 H 0.5561 1.0018 0.8699 0.090 Uiso 1 1 calc R U .
H2B_2002 H 0.6398 0.9490 0.8822 0.090 Uiso 1 1 calc R U .
C3_2002 C 0.664(2) 1.0693(16) 0.8311(15) 0.098(8) Uani 1 1 d . . .
C4_2002 C 0.760(2) 1.0781(17) 0.7928(18) 0.150(14) Uani 1 1 d . . .
H4_2002 H 0.7947 1.0366 0.7757 0.180 Uiso 1 1 calc R U .
C5_2002 C 0.808(2) 1.1494(18) 0.778(2) 0.21(2) Uani 1 1 d . . .
H5_2002 H 0.8720 1.1522 0.7530 0.250 Uiso 1 1 calc R U .
C6_2002 C 0.759(2) 1.2118(19) 0.802(2) 0.148(13) Uani 1 1 d . . .
H6_2002 H 0.7882 1.2592 0.7912 0.178 Uiso 1 1 calc R U .
C7_2002 C 0.662(2) 1.1999(16) 0.8447(17) 0.110(9) Uani 1 1 d . . .
H7_2002 H 0.6258 1.2384 0.8672 0.132 Uiso 1 1 calc R U .
C8_2002 C 0.6176(17) 1.1335(12) 0.8540(13) 0.080(7) Uani 1 1 d . . .
H8_2002 H 0.5537 1.1323 0.8768 0.096 Uiso 1 1 calc R U .
C1_2003 C 0.4804(7) 1.3188(7) 0.5561(8) 0.027(3) Uani 1 1 d . . .
H1A_2003 H 0.4657 1.3771 0.5402 0.033 Uiso 1 1 calc R U .
H1B_2003 H 0.4595 1.2929 0.6217 0.033 Uiso 1 1 calc R U .
C2_2003 C 0.5838(7) 1.3139(7) 0.5140(8) 0.024(2) Uani 1 1 d . . .
H2A_2003 H 0.6067 1.3370 0.4482 0.029 Uiso 1 1 calc R U .
H2B_2003 H 0.6011 1.2563 0.5342 0.029 Uiso 1 1 calc R U .
C3_2003 C 0.6258(7) 1.3627(8) 0.5424(9) 0.034(3) Uani 1 1 d . . .
C4_2003 C 0.6344(8) 1.4482(8) 0.4971(10) 0.043(4) Uani 1 1 d . . .
H4_2003 H 0.6139 1.4740 0.4512 0.051 Uiso 1 1 calc R U .
C5_2003 C 0.6727(9) 1.4964(10) 0.5184(13) 0.055(5) Uani 1 1 d . . .
H5_2003 H 0.6786 1.5538 0.4866 0.066 Uiso 1 1 calc R U .
C6_2003 C 0.7018(11) 1.4585(13) 0.5869(14) 0.066(6) Uani 1 1 d . . .
H6_2003 H 0.7270 1.4906 0.6022 0.079 Uiso 1 1 calc R U .
C7_2003 C 0.6941(11) 1.3737(12) 0.6332(12) 0.058(5) Uani 1 1 d . . .
H7_2003 H 0.7142 1.3481 0.6794 0.069 Uiso 1 1 calc R U .
C8_2003 C 0.6555(9) 1.3258(10) 0.6098(10) 0.041(4) Uani 1 1 d . . .
H8_2003 H 0.6503 1.2682 0.6409 0.050 Uiso 1 1 calc R U .
C1_2004 C 0.2974(10) 0.8818(8) 0.9271(9) 0.043(4) Uani 1 1 d . . .
H1A_2004 H 0.2990 0.8414 0.9838 0.052 Uiso 1 1 calc R U .
H1B_2004 H 0.2860 0.9354 0.9315 0.052 Uiso 1 1 calc R U .
C2_2004 C 0.2225(11) 0.8600(10) 0.9187(13) 0.057(4) Uani 1 1 d . . .
H2A_2004 H 0.2322 0.8064 0.9144 0.068 Uiso 1 1 calc R U .
H2B_2004 H 0.2177 0.9010 0.8638 0.068 Uiso 1 1 calc R U .
C3_2004 C 0.1307(11) 0.8558(10) 1.0046(12) 0.064(5) Uani 1 1 d . . .
C4_2004 C 0.1207(15) 0.7939(11) 1.0897(15) 0.118(10) Uani 1 1 d . . .
H4_2004 H 0.1685 0.7580 1.0942 0.142 Uiso 1 1 calc R U .
C5_2004 C 0.0380(17) 0.7850(15) 1.170(2) 0.27(3) Uani 1 1 d . . .
H5_2004 H 0.0324 0.7438 1.2259 0.323 Uiso 1 1 calc R U .
C6_2004 C -0.0291(14) 0.8350(13) 1.1638(18) 0.096(8) Uani 1 1 d . . .
H6_2004 H -0.0840 0.8308 1.2142 0.115 Uiso 1 1 calc R U .
C7_2004 C -0.0153(15) 0.8886(17) 1.0864(19) 0.132(12) Uani 1 1 d . . .
H7_2004 H -0.0628 0.9248 1.0820 0.158 Uiso 1 1 calc R U .
C8_2004 C 0.0636(15) 0.9013(15) 1.0047(18) 0.151(14) Uani 1 1 d . . .
H8_2004 H 0.0656 0.9438 0.9506 0.181 Uiso 1 1 calc R U .
C1_2005 C 0.2073(7) 0.7326(7) 0.7909(8) 0.025(3) Uani 1 1 d . . .
H1A_2005 H 0.2410 0.6972 0.8260 0.030 Uiso 1 1 calc R U .
H1B_2005 H 0.1948 0.7838 0.8008 0.030 Uiso 1 1 calc R U .
C2_2005 C 0.1169(9) 0.6887(9) 0.8222(10) 0.047(4) Uani 1 1 d . . .
H2A_2005 H 0.0796 0.7268 0.7930 0.056 Uiso 1 1 calc R U .
H2B_2005 H 0.1293 0.6417 0.8050 0.056 Uiso 1 1 calc R U .
C3_2005 C 0.0655(8) 0.6590(10) 0.9247(10) 0.050(4) Uani 1 1 d . . .
C4_2005 C 0.0182(9) 0.7153(14) 0.9644(15) 0.21(2) Uani 1 1 d . . .
H4_2005 H 0.0144 0.7700 0.9268 0.248 Uiso 1 1 calc R U .
C5_2005 C -0.0234(11) 0.6918(13) 1.0584(15) 0.089(7) Uani 1 1 d . . .
H5_2005 H -0.0545 0.7294 1.0845 0.107 Uiso 1 1 calc R U .
C6_2005 C -0.0154(10) 0.6071(12) 1.1122(12) 0.069(5) Uani 1 1 d . . .
H6_2005 H -0.0423 0.5881 1.1753 0.083 Uiso 1 1 calc R U .
C7_2005 C 0.0313(10) 0.5535(10) 1.0723(11) 0.055(4) Uani 1 1 d . . .
H7_2005 H 0.0368 0.4982 1.1074 0.065 Uiso 1 1 calc R U .
C8_2005 C 0.0683(10) 0.5818(9) 0.9830(11) 0.057(5) Uani 1 1 d . . .
H8_2005 H 0.0998 0.5439 0.9577 0.068 Uiso 1 1 calc R U .
C1_2006 C 0.5368(9) 0.6019(7) 0.8166(10) 0.034(3) Uani 1 1 d . . .
H1A_2006 H 0.5862 0.6431 0.7877 0.041 Uiso 1 1 calc R U .
H1B_2006 H 0.5152 0.5826 0.8819 0.041 Uiso 1 1 calc R U .
C2_2006 C 0.5733(8) 0.5295(7) 0.7888(9) 0.030(3) Uani 1 1 d . . .
H2A_2006 H 0.5975 0.5493 0.7231 0.036 Uiso 1 1 calc R U .
H2B_2006 H 0.5234 0.4895 0.8154 0.036 Uiso 1 1 calc R U .
C3_2006 C 0.6492(9) 0.4869(7) 0.8197(10) 0.035(3) Uani 1 1 d . . .
C4_2006 C 0.6300(11) 0.4247(8) 0.9035(11) 0.056(5) Uani 1 1 d . . .
H4_2006 H 0.5687 0.4090 0.9432 0.067 Uiso 1 1 calc R U .
C5_2006 C 0.6975(16) 0.3841(12) 0.9320(17) 0.096(8) Uani 1 1 d . . .
H5_2006 H 0.6829 0.3415 0.9894 0.115 Uiso 1 1 calc R U .
C6_2006 C 0.7849(15) 0.4085(12) 0.874(2) 0.091(8) Uani 1 1 d . . .
H6_2006 H 0.8314 0.3825 0.8919 0.109 Uiso 1 1 calc R U .
C7_2006 C 0.8091(11) 0.4708(13) 0.7872(16) 0.073(6) Uani 1 1 d . . .
H7_2006 H 0.8705 0.4860 0.7476 0.088 Uiso 1 1 calc R U .
C8_2006 C 0.7385(9) 0.5100(10) 0.7614(11) 0.045(4) Uani 1 1 d . . .
H8_2006 H 0.7526 0.5523 0.7039 0.054 Uiso 1 1 calc R U .
C1_2007 C 0.0889(10) 0.9760(15) 0.7464(15) 0.084(8) Uani 1 1 d . . .
H1A_2007 H 0.1049 0.9258 0.7347 0.101 Uiso 1 1 calc R U .
H1B_2007 H 0.0790 0.9641 0.8082 0.101 Uiso 1 1 calc R U .
C2_2007 C 0.019(2) 1.0139(13) 0.7270(18) 0.128(12) Uani 1 1 d . . .
H2A_2007 H 0.0275 1.0245 0.6660 0.154 Uiso 1 1 calc R U .
H2B_2007 H 0.0025 1.0642 0.7384 0.154 Uiso 1 1 calc R U .
C3_2007 C -0.0547(17) 0.9297(15) 0.8102(14) 0.163(16) Uani 1 1 d . . .
C4_2007 C -0.1119(14) 0.9247(13) 0.8961(12) 0.160(16) Uani 1 1 d . . .
H4_2007 H -0.0995 0.9598 0.9169 0.192 Uiso 1 1 calc R U .
C5_2007 C -0.1829(12) 0.8729(11) 0.9503(10) 0.069(6) Uani 1 1 d . . .
H5_2007 H -0.2193 0.8710 1.0085 0.083 Uiso 1 1 calc R U .
C6_2007 C -0.2029(10) 0.8227(11) 0.9214(12) 0.059(5) Uani 1 1 d . . .
H6_2007 H -0.2550 0.7874 0.9586 0.070 Uiso 1 1 calc R U .
C7_2007 C -0.1480(10) 0.8233(11) 0.8387(13) 0.061(5) Uani 1 1 d . . .
H7_2007 H -0.1609 0.7868 0.8198 0.073 Uiso 1 1 calc R U .
C8_2007 C -0.0738(12) 0.8767(10) 0.7826(12) 0.062(5) Uani 1 1 d . . .
H8_2007 H -0.0362 0.8770 0.7254 0.075 Uiso 1 1 calc R U .
C1_2008 C 0.1197(8) 0.9267(7) 0.4370(8) 0.025(2) Uiso 1 1 d . . .
H1A_2008 H 0.1108 0.9750 0.3888 0.031 Uiso 1 1 calc R U .
H1B_2008 H 0.1786 0.9041 0.4102 0.031 Uiso 1 1 calc R U .
C2_2008 C 0.0442(8) 0.8622(7) 0.4783(10) 0.033(3) Uani 1 1 d . . .
H2A_2008 H -0.0140 0.8849 0.5064 0.039 Uiso 1 1 calc R U .
H2B_2008 H 0.0419 0.8527 0.4295 0.039 Uiso 1 1 calc R U .
C3_2008 C 0.0529(8) 0.7795(8) 0.5480(10) 0.032(3) Uani 1 1 d . . .
C4_2008 C 0.1264(9) 0.7297(7) 0.5232(10) 0.036(3) Uani 1 1 d . . .
H4_2008 H 0.1724 0.7487 0.4643 0.043 Uiso 1 1 calc R U .
C5_2008 C 0.1309(8) 0.6512(8) 0.5868(10) 0.041(4) Uani 1 1 d . . .
H5_2008 H 0.1804 0.6182 0.5702 0.049 Uiso 1 1 calc R U .
C6_2008 C 0.0635(9) 0.6221(8) 0.6735(11) 0.043(4) Uani 1 1 d . . .
H6_2008 H 0.0657 0.5692 0.7156 0.051 Uiso 1 1 calc R U .
C7_2008 C -0.0077(10) 0.6731(10) 0.6969(11) 0.049(4) Uani 1 1 d . . .
H7_2008 H -0.0533 0.6543 0.7561 0.059 Uiso 1 1 calc R U .
C8_2008 C -0.0135(8) 0.7507(8) 0.6356(9) 0.034(3) Uani 1 1 d . . .
H8_2008 H -0.0624 0.7839 0.6534 0.041 Uiso 1 1 calc R U .
C1_2009 C 0.7412(7) 0.7476(7) 0.5614(9) 0.026(3) Uani 1 1 d . . .
H1A_2009 H 0.7077 0.6949 0.5901 0.032 Uiso 1 1 calc R U .
H1B_2009 H 0.7326 0.7809 0.5062 0.032 Uiso 1 1 calc R U .
C2_2009 C 0.8416(8) 0.7325(8) 0.5380(10) 0.032(3) Uani 1 1 d . . .
H2A_2009 H 0.8501 0.7027 0.5938 0.039 Uiso 1 1 calc R U .
H2B_2009 H 0.8749 0.7856 0.5063 0.039 Uiso 1 1 calc R U .
C3_2009 C 0.8818(8) 0.6832(7) 0.4793(10) 0.034(3) Uani 1 1 d . . .
C4_2009 C 0.9631(11) 0.6465(10) 0.4728(13) 0.079(7) Uani 1 1 d . . .
H4_2009 H 0.9927 0.6524 0.5046 0.094 Uiso 1 1 calc R U .
C5_2009 C 1.0031(13) 0.6008(14) 0.4208(17) 0.129(12) Uani 1 1 d . . .
H5_2009 H 1.0601 0.5779 0.4158 0.155 Uiso 1 1 calc R U .
C6_2009 C 0.9587(12) 0.5888(14) 0.3760(17) 0.104(9) Uani 1 1 d . . .
H6_2009 H 0.9831 0.5538 0.3453 0.125 Uiso 1 1 calc R U .
C7_2009 C 0.8802(10) 0.6274(11) 0.3763(13) 0.061(5) Uani 1 1 d . . .
H7_2009 H 0.8527 0.6225 0.3424 0.073 Uiso 1 1 calc R U .
C8_2009 C 0.8405(10) 0.6749(9) 0.4283(11) 0.047(4) Uani 1 1 d . . .
H8_2009 H 0.7859 0.7015 0.4292 0.056 Uiso 1 1 calc R U .
C9_2010 C 0.5508(10) 0.7504(12) 0.9708(11) 0.066(5) Uani 1 1 d . . .
H9_2010 H 0.5060 0.7902 0.9743 0.079 Uiso 1 1 calc R U .
C10_2010 C 0.6083(11) 0.7454(11) 0.8894(12) 0.059(5) Uani 1 1 d . . .
H10_2010 H 0.6011 0.7816 0.8369 0.071 Uiso 1 1 calc R U .
C11_2010 C 0.6768(10) 0.6877(10) 0.8834(10) 0.044(4) Uani 1 1 d . . .
H11_2010 H 0.7167 0.6867 0.8273 0.053 Uiso 1 1 calc R U .
C12_2010 C 0.6849(10) 0.6319(9) 0.9615(11) 0.045(4) Uani 1 1 d . . .
H12_2010 H 0.7297 0.5921 0.9584 0.054 Uiso 1 1 calc R U .
C13_2010 C 0.7642(16) 0.5705(13) 0.9571(15) 0.099(8) Uani 1 1 d . . .
H13A_2010 H 0.7986 0.5754 0.8955 0.148 Uiso 1 1 calc R U .
H13B_2010 H 0.7392 0.5147 0.9954 0.148 Uiso 1 1 calc R U .
H13C_2010 H 0.8040 0.5832 0.9776 0.148 Uiso 1 1 calc R U .
C14_2010 C 0.6277(10) 0.6348(9) 1.0434(10) 0.047(4) Uani 1 1 d . . .
H14_2010 H 0.6329 0.5968 1.0962 0.057 Uiso 1 1 calc R U .
C15_2010 C 0.5624(11) 0.6939(11) 1.0476(12) 0.066(5) Uani 1 1 d . . .
H15_2010 H 0.5246 0.6961 1.1037 0.079 Uiso 1 1 calc R U .

loop_
_atom_site_aniso_label
_atom_site_aniso_U_11
_atom_site_aniso_U_22
_atom_site_aniso_U_33
_atom_site_aniso_U_23
_atom_site_aniso_U_13
_atom_site_aniso_U_12
Au1 0.0123(2) 0.0097(2) 0.0202(3) -0.0058(2) -0.0025(2) -0.00132(19)
Au2 0.01516(19) 0.01120(18) 0.0251(2) -0.00534(17) -0.00459(17) -0.00192(14)
Au3 0.0201(2) 0.01277(18) 0.0215(2) -0.00665(17) -0.00453(17) -0.00044(15)
Au4 0.0198(2) 0.01100(18) 0.0234(2) -0.00752(17) -0.00432(17) 0.00022(15)
Au5 0.0181(2) 0.0164(2) 0.0326(3) -0.00846(19) -0.01056(19) -0.00112(16)
Au6 0.0191(2) 0.0176(2) 0.0404(3) -0.0124(2) -0.0152(2) 0.00265(16)
Au7 0.01708(19) 0.01288(19) 0.0291(2) -0.00627(17) -0.00880(18) 0.00120(15)
Au8 0.0222(2) 0.0185(2) 0.0318(3) -0.0147(2) -0.00051(19) -0.00338(17)
Au9 0.01737(19) 0.0170(2) 0.0290(2) -0.01097(18) -0.00794(18) 0.00042(16)
Au10 0.01506(19) 0.0175(2) 0.0255(2) -0.00949(18) -0.00397(17) 0.00201(15)
Au11 0.0299(2) 0.0181(2) 0.0264(2) -0.01029(19) -0.0094(2) 0.00016(17)
Au12 0.0255(2) 0.0151(2) 0.0291(3) -0.00556(18) -0.0100(2) 0.00070(17)
Au13 0.0232(2) 0.01130(18) 0.0311(3) -0.00649(18) -0.01302(19) 0.00043(16)
S14 0.0188(13) 0.0146(12) 0.0305(16) -0.0077(12) -0.0083(12) -0.0029(10)
S15 0.0324(16) 0.0260(15) 0.0343(18) -0.0124(14) -0.0182(14) 0.0021(12)
S16 0.0258(14) 0.0132(12) 0.0339(17) -0.0030(12) -0.0142(13) -0.0008(11)
S20 0.0202(13) 0.0177(13) 0.0452(19) -0.0116(13) -0.0157(14) 0.0020(11)
S21 0.0420(18) 0.0177(14) 0.0249(16) -0.0049(12) -0.0091(14) -0.0017(13)
S24 0.0338(16) 0.0150(13) 0.0284(17) -0.0112(12) -0.0037(13) -0.0033(12)
S25 0.0178(14) 0.048(2) 0.058(2) -0.0380(19) -0.0085(15) 0.0080(13)
S26 0.0202(14) 0.0205(14) 0.0391(18) -0.0101(13) -0.0146(13) 0.0015(11)
S28 0.0191(13) 0.0149(12) 0.0361(17) -0.0123(12) -0.0107(12) 0.0016(10)
C1_2001 0.024(6) 0.022(6) 0.046(8) -0.020(6) 0.004(6) -0.003(5)
C2_2001 0.038(7) 0.023(6) 0.048(9) -0.023(6) -0.004(6) -0.012(5)
C3_2001 0.029(6) 0.026(6) 0.040(8) -0.018(6) -0.010(6) -0.001(5)
C4_2001 0.031(6) 0.039(7) 0.022(7) -0.017(6) -0.003(5) -0.010(5)
C5_2001 0.044(8) 0.018(6) 0.037(8) -0.005(6) -0.008(6) -0.011(5)
C6_2001 0.058(9) 0.019(6) 0.084(12) -0.028(8) -0.040(9) 0.010(6)
C7_2001 0.050(10) 0.052(10) 0.17(2) -0.076(14) -0.056(13) 0.021(8)
C8_2001 0.029(8) 0.047(10) 0.145(19) -0.062(12) -0.014(10) 0.001(7)
C1_2002 0.045(9) 0.046(9) 0.062(11) -0.015(8) -0.026(8) -0.004(7)
C3_2002 0.14(2) 0.103(19) 0.083(17) -0.053(15) -0.079(17) 0.055(17)
C4_2002 0.12(2) 0.20(3) 0.26(4) -0.20(3) -0.11(3) 0.06(2)
C5_2002 0.10(2) 0.28(4) 0.39(6) -0.31(5) -0.07(3) 0.04(2)
C6_2002 0.16(3) 0.16(3) 0.17(3) -0.13(3) -0.04(3) 0.00(2)
C7_2002 0.13(2) 0.11(2) 0.11(2) -0.082(18) -0.049(19) 0.051(18)
C8_2002 0.119(18) 0.064(13) 0.060(13) 0.001(10) -0.050(13) -0.040(12)
C1_2003 0.026(6) 0.023(6) 0.030(7) -0.013(5) -0.005(5) -0.007(5)
C2_2003 0.025(6) 0.019(5) 0.027(6) -0.008(5) -0.010(5) -0.003(4)
C3_2003 0.013(5) 0.044(8) 0.044(8) -0.027(7) 0.000(5) -0.007(5)
C4_2003 0.034(7) 0.035(7) 0.067(10) -0.037(8) -0.010(7) -0.004(6)
C5_2003 0.035(8) 0.058(10) 0.098(14) -0.056(11) -0.026(9) 0.006(7)
C6_2003 0.042(9) 0.092(15) 0.096(15) -0.081(13) -0.018(10) 0.014(9)
C7_2003 0.051(10) 0.084(13) 0.068(12) -0.051(11) -0.036(9) 0.017(9)
C8_2003 0.031(7) 0.061(10) 0.052(9) -0.039(8) -0.021(7) 0.011(7)
C1_2004 0.068(10) 0.023(6) 0.026(7) -0.008(6) -0.009(7) 0.002(6)
C2_2004 0.060(10) 0.038(9) 0.083(13) -0.030(9) -0.033(10) 0.002(7)
C3_2004 0.049(10) 0.042(9) 0.066(13) -0.008(9) -0.007(9) -0.005(8)
C4_2004 0.14(2) 0.050(12) 0.095(19) -0.031(13) 0.004(16) 0.029(13)
C5_2004 0.12(2) 0.068(18) 0.29(5) -0.01(2) 0.14(3) -0.013(17)
C6_2004 0.065(13) 0.057(13) 0.12(2) -0.039(14) 0.009(14) -0.001(11)
C7_2004 0.11(2) 0.13(2) 0.10(2) -0.07(2) 0.027(17) 0.030(18)
C8_2004 0.15(2) 0.10(2) 0.11(2) -0.055(18) 0.016(18) 0.069(19)
C1_2005 0.012(5) 0.030(6) 0.032(7) -0.012(5) -0.007(5) -0.001(4)
C2_2005 0.026(7) 0.040(8) 0.049(9) 0.008(7) -0.014(7) -0.010(6)
C3_2005 0.020(6) 0.055(9) 0.045(9) 0.004(8) -0.005(6) -0.014(6)
C4_2005 0.112(19) 0.13(2) 0.11(2) 0.028(17) 0.089(17) 0.081(17)
C5_2005 0.082(14) 0.077(15) 0.089(17) -0.053(14) -0.001(12) 0.006(12)
C6_2005 0.060(11) 0.073(13) 0.038(10) -0.006(9) -0.002(9) -0.008(10)
C7_2005 0.078(12) 0.040(9) 0.038(9) -0.004(7) -0.027(9) -0.002(8)
C8_2005 0.108(14) 0.028(7) 0.042(10) -0.015(7) -0.036(10) 0.000(8)
C1_2006 0.043(7) 0.017(6) 0.044(8) -0.006(6) -0.027(7) 0.004(5)
C2_2006 0.031(6) 0.026(6) 0.033(7) -0.016(6) -0.011(6) 0.008(5)
C3_2006 0.034(7) 0.024(6) 0.051(9) -0.012(6) -0.027(7) 0.010(5)
C4_2006 0.056(10) 0.041(9) 0.057(11) 0.013(8) -0.040(9) -0.013(7)
C5_2006 0.113(18) 0.056(12) 0.14(2) -0.007(13) -0.104(19) 0.001(12)
C6_2006 0.088(15) 0.050(12) 0.19(3) -0.050(15) -0.112(19) 0.036(11)
C7_2006 0.031(8) 0.094(16) 0.121(19) -0.073(15) -0.025(10) 0.006(9)
C8_2006 0.034(7) 0.053(9) 0.061(11) -0.036(8) -0.020(7) 0.009(7)
C1_2007 0.029(8) 0.17(2) 0.111(17) -0.120(18) -0.033(10) 0.048(11)
C2_2007 0.26(4) 0.062(14) 0.12(2) -0.050(15) -0.14(3) 0.080(19)
C3_2007 0.19(3) 0.18(3) 0.062(15) -0.057(17) 0.065(16) -0.17(2)
C4_2007 0.17(2) 0.22(3) 0.059(14) -0.091(18) 0.074(15) -0.16(2)
C5_2007 0.075(12) 0.092(14) 0.019(8) -0.022(9) 0.011(8) -0.034(11)
C6_2007 0.030(8) 0.076(12) 0.073(13) -0.045(11) -0.007(8) -0.004(8)
C7_2007 0.035(8) 0.077(12) 0.085(14) -0.056(11) -0.013(9) -0.001(8)
C8_2007 0.075(12) 0.058(11) 0.047(10) -0.027(9) -0.005(9) -0.022(9)
C2_2008 0.025(6) 0.024(6) 0.060(9) -0.021(6) -0.025(6) 0.005(5)
C3_2008 0.020(6) 0.031(7) 0.051(9) -0.019(6) -0.016(6) 0.001(5)
C4_2008 0.034(7) 0.025(6) 0.044(8) -0.012(6) -0.014(6) 0.000(5)
C5_2008 0.026(6) 0.024(6) 0.067(11) -0.015(7) -0.017(7) 0.002(5)
C6_2008 0.034(7) 0.029(7) 0.056(10) -0.004(7) -0.021(7) -0.005(6)
C7_2008 0.037(8) 0.058(10) 0.042(9) -0.015(8) -0.009(7) -0.011(7)
C8_2008 0.023(6) 0.044(8) 0.038(8) -0.024(7) -0.007(6) -0.002(6)
C1_2009 0.021(6) 0.019(6) 0.033(7) -0.007(5) -0.008(5) -0.004(4)
C2_2009 0.020(6) 0.033(7) 0.048(8) -0.020(6) -0.013(6) 0.001(5)
C3_2009 0.016(5) 0.026(6) 0.063(10) -0.029(7) -0.008(6) 0.000(5)
C4_2009 0.048(10) 0.102(15) 0.14(2) -0.097(16) -0.049(12) 0.038(10)
C5_2009 0.061(14) 0.18(3) 0.22(3) -0.16(3) -0.069(19) 0.066(17)
C6_2009 0.046(11) 0.13(2) 0.18(3) -0.14(2) -0.031(14) 0.035(12)
C7_2009 0.039(9) 0.069(11) 0.077(13) -0.046(11) -0.008(9) -0.003(8)
C8_2009 0.036(8) 0.044(9) 0.068(11) -0.034(8) -0.018(8) 0.006(6)
C9_2010 0.034(8) 0.094(14) 0.035(9) -0.001(9) -0.012(7) 0.010(9)
C10_2010 0.056(10) 0.065(11) 0.055(11) -0.004(9) -0.038(9) -0.006(9)
C11_2010 0.043(8) 0.062(10) 0.024(7) -0.009(7) -0.014(6) -0.014(7)
C12_2010 0.048(8) 0.037(8) 0.049(10) -0.019(7) -0.018(8) 0.003(7)
C13_2010 0.14(2) 0.072(14) 0.081(16) -0.051(13) -0.044(15) 0.050(14)
C14_2010 0.044(8) 0.046(9) 0.023(7) 0.001(6) -0.006(6) 0.006(7)
C15_2010 0.053(10) 0.076(13) 0.038(10) -0.007(9) -0.011(8) 0.011(9)

loop_
_atom_type_symbol
_atom_type_description
_atom_type_scat_dispersion_real
_atom_type_scat_dispersion_imag
_atom_type_scat_source
C C 0.0033 0.0016 'International Tables Vol C Tables 4.2.6.8 and 6.1.1.4'
H H 0.0000 0.0000 'International Tables Vol C Tables 4.2.6.8 and 6.1.1.4'
O O 0.0106 0.0060 'International Tables Vol C Tables 4.2.6.8 and 6.1.1.4'
S S 0.1246 0.1234 'International Tables Vol C Tables 4.2.6.8 and 6.1.1.4'
Au Au -2.0133 8.8022 'International Tables Vol C Tables 4.2.6.8 and 6.1.1.4'

loop_
_geom_angle_atom_site_label_1
_geom_angle_atom_site_label_2
_geom_angle_atom_site_label_3
_geom_angle
_geom_angle_site_symmetry_1
_geom_angle_site_symmetry_3
Au10 Au1 Au10 180.0 . 2_676
Au10 Au1 Au4 68.67(3) . .
Au10 Au1 Au4 111.33(3) 2_676 .
Au10 Au1 Au4 111.34(3) . 2_676
Au10 Au1 Au4 68.67(3) 2_676 2_676
Au4 Au1 Au4 180.0 . 2_676
Au10 Au1 Au7 67.61(4) . 2_676
Au10 Au1 Au7 112.39(4) 2_676 2_676
Au4 Au1 Au7 67.73(2) . 2_676
Au4 Au1 Au7 112.27(2) 2_676 2_676
Au10 Au1 Au7 112.39(4) . .
Au10 Au1 Au7 67.61(4) 2_676 .
Au4 Au1 Au7 112.27(2) . .
Au4 Au1 Au7 67.73(2) 2_676 .
Au7 Au1 Au7 180.0 2_676 .
Au10 Au1 Au2 118.79(4) . 2_676
Au10 Au1 Au2 61.21(4) 2_676 2_676
Au4 Au1 Au2 64.13(3) . 2_676
Au4 Au1 Au2 115.87(3) 2_676 2_676
Au7 Au1 Au2 59.91(3) 2_676 2_676
Au7 Au1 Au2 120.09(3) . 2_676
Au10 Au1 Au2 61.21(4) . .
Au10 Au1 Au2 118.79(4) 2_676 .
Au4 Au1 Au2 115.88(3) . .
Au4 Au1 Au2 64.12(3) 2_676 .
Au7 Au1 Au2 120.09(3) 2_676 .
Au7 Au1 Au2 59.91(3) . .
Au2 Au1 Au2 180.0 2_676 .
Au10 Au1 Au3 63.35(3) . .
Au10 Au1 Au3 116.65(3) 2_676 .
Au4 Au1 Au3 59.71(3) . .
Au4 Au1 Au3 120.29(3) 2_676 .
Au7 Au1 Au3 117.28(3) 2_676 .
Au7 Au1 Au3 62.72(3) . .
Au2 Au1 Au3 116.66(3) 2_676 .
Au2 Au1 Au3 63.34(3) . .
Au10 Au1 Au3 116.65(3) . 2_676
Au10 Au1 Au3 63.35(4) 2_676 2_676
Au4 Au1 Au3 120.29(3) . 2_676
Au4 Au1 Au3 59.70(3) 2_676 2_676
Au7 Au1 Au3 62.72(3) 2_676 2_676
Au7 Au1 Au3 117.28(3) . 2_676
Au2 Au1 Au3 63.35(4) 2_676 2_676
Au2 Au1 Au3 116.65(4) . 2_676
Au3 Au1 Au3 179.999(18) . 2_676
Au10 Au1 Au9 59.20(2) . 2_676
Au10 Au1 Au9 120.81(2) 2_676 2_676
Au4 Au1 Au9 118.41(2) . 2_676
Au4 Au1 Au9 61.59(2) 2_676 2_676
Au7 Au1 Au9 63.92(2) 2_676 2_676
Au7 Au1 Au9 116.08(2) . 2_676
Au2 Au1 Au9 115.69(3) 2_676 2_676
Au2 Au1 Au9 64.31(3) . 2_676
Au3 Au1 Au9 115.07(3) . 2_676
Au3 Au1 Au9 64.92(3) 2_676 2_676
Au10 Au1 Au9 120.80(2) . .
Au10 Au1 Au9 59.19(2) 2_676 .
Au4 Au1 Au9 61.59(2) . .
Au4 Au1 Au9 118.41(2) 2_676 .
Au7 Au1 Au9 116.09(2) 2_676 .
Au7 Au1 Au9 63.92(2) . .
Au2 Au1 Au9 64.31(3) 2_676 .
Au2 Au1 Au9 115.69(3) . .
Au3 Au1 Au9 64.93(3) . .
Au3 Au1 Au9 115.08(3) 2_676 .
Au9 Au1 Au9 180.0 2_676 .
S14 Au2 Au7 144.92(7) . .
S14 Au2 Au1 153.26(8) . .
Au7 Au2 Au1 59.93(3) . .
S14 Au2 Au10 103.07(7) . .
Au7 Au2 Au10 110.50(3) . .
Au1 Au2 Au10 58.95(3) . .
S14 Au2 Au3 133.63(7) . .
Au7 Au2 Au3 60.96(3) . .
Au1 Au2 Au3 58.34(2) . .
Au10 Au2 Au3 60.85(2) . .
S14 Au2 Au4 115.94(8) . 2_676
Au7 Au2 Au4 65.30(3) . 2_676
Au1 Au2 Au4 57.77(4) . 2_676
Au10 Au2 Au4 104.63(4) . 2_676
Au3 Au2 Au4 110.31(3) . 2_676
S14 Au2 Au9 95.68(8) . 2_676
Au7 Au2 Au9 110.94(4) . 2_676
Au1 Au2 Au9 58.31(3) . 2_676
Au10 Au2 Au9 56.57(3) . 2_676
Au3 Au2 Au9 106.28(3) . 2_676
Au4 Au2 Au9 57.69(3) 2_676 2_676
S14 Au2 Au13 82.36(7) . .
Au7 Au2 Au13 65.73(3) . .
Au1 Au2 Au13 113.39(3) . .
Au10 Au2 Au13 171.15(2) . .
Au3 Au2 Au13 120.29(2) . .
Au4 Au2 Au13 66.56(4) 2_676 .
Au9 Au2 Au13 116.39(3) 2_676 .
S14 Au2 Au12 95.30(8) . .
Au7 Au2 Au12 60.76(4) . .
Au1 Au2 Au12 110.30(3) . .
Au10 Au2 Au12 116.85(3) . .
Au3 Au2 Au12 62.97(3) . .
Au4 Au2 Au12 120.04(3) 2_676 .
Au9 Au2 Au12 168.352(18) 2_676 .
Au13 Au2 Au12 69.01(3) . .
S14 Au2 Au5 44.36(7) . .
Au7 Au2 Au5 169.67(2) . .
Au1 Au2 Au5 110.07(3) . .
Au10 Au2 Au5 62.62(3) . .
Au3 Au2 Au5 117.32(3) . .
Au4 Au2 Au5 107.92(3) 2_676 .
Au9 Au2 Au5 59.08(4) 2_676 .
Au13 Au2 Au5 119.83(3) . .
Au12 Au2 Au5 128.62(3) . .
S21 Au3 Au4 141.17(8) . .
S21 Au3 Au1 150.50(8) . .
Au4 Au3 Au1 59.95(3) . .
S21 Au3 Au7 91.98(8) . .
Au4 Au3 Au7 109.00(4) . .
Au1 Au3 Au7 58.52(3) . .
S21 Au3 Au10 139.98(8) . .
Au4 Au3 Au10 66.62(3) . .
Au1 Au3 Au10 57.89(2) . .
Au7 Au3 Au10 104.82(3) . .
S21 Au3 Au2 107.14(8) . .
Au4 Au3 Au2 111.69(3) . .
Au1 Au3 Au2 58.32(3) . .
Au7 Au3 Au2 57.01(2) . .
Au10 Au3 Au2 57.85(2) . .
S21 Au3 Au9 109.92(9) . .
Au4 Au3 Au9 59.25(4) . .
Au1 Au3 Au9 57.99(3) . .
Au7 Au3 Au9 60.18(3) . .
Au10 Au3 Au9 109.96(3) . .
Au2 Au3 Au9 106.11(3) . .
S21 Au3 Au8 98.77(8) . .
Au4 Au3 Au8 64.51(4) . .
Au1 Au3 Au8 110.62(4) . .
Au7 Au3 Au8 168.52(2) . .
Au10 Au3 Au8 64.18(3) . .
Au2 Au3 Au8 115.27(3) . .
Au9 Au3 Au8 118.89(3) . .
S21 Au3 Au11 78.10(8) . .
Au4 Au3 Au11 63.40(2) . .
Au1 Au3 Au11 113.81(4) . .
Au7 Au3 Au11 116.72(3) . .
Au10 Au3 Au11 122.48(3) . .
Au2 Au3 Au11 171.35(2) . .
Au9 Au3 Au11 65.35(3) . .
Au8 Au3 Au11 69.87(2) . .
S21 Au3 Au12 45.63(8) . .
Au4 Au3 Au12 168.63(2) . .
Au1 Au3 Au12 110.14(4) . .
Au7 Au3 Au12 59.64(4) . .
Au10 Au3 Au12 114.09(3) . .
Au2 Au3 Au12 62.79(2) . .
Au9 Au3 Au12 111.53(4) . .
Au8 Au3 Au12 126.56(4) . .
Au11 Au3 Au12 120.59(3) . .
S28 Au4 Au3 148.05(8) . .
S28 Au4 Au1 149.75(8) . .
Au3 Au4 Au1 60.34(2) . .
S28 Au4 Au9 130.59(7) . .
Au3 Au4 Au9 64.51(4) . .
Au1 Au4 Au9 59.87(2) . .
S28 Au4 Au2 99.32(9) . 2_676
Au3 Au4 Au2 111.94(4) . 2_676
Au1 Au4 Au2 58.10(3) . 2_676
Au9 Au4 Au2 61.65(3) . 2_676
S28 Au4 Au11 94.71(8) . .
Au3 Au4 Au11 63.36(3) . .
Au1 Au4 Au11 114.09(3) . .
Au9 Au4 Au11 67.02(3) . .
Au2 Au4 Au11 122.47(3) 2_676 .
S28 Au4 Au7 94.97(8) . 2_676
Au3 Au4 Au7 108.16(3) . 2_676
Au1 Au4 Au7 56.19(3) . 2_676
Au9 Au4 Au7 105.56(3) . 2_676
Au2 Au4 Au7 54.65(2) 2_676 2_676
Au11 Au4 Au7 170.263(18) . 2_676
S28 Au4 Au10 120.96(7) . .
Au3 Au4 Au10 58.90(3) . .
Au1 Au4 Au10 55.44(2) . .
Au9 Au4 Au10 108.12(2) . .
Au2 Au4 Au10 103.56(4) 2_676 .
Au11 Au4 Au10 115.77(4) . .
Au7 Au4 Au10 59.43(4) 2_676 .
S28 Au4 Au8 88.71(8) . .
Au3 Au4 Au8 62.56(4) . .
Au1 Au4 Au8 109.41(4) . .
Au9 Au4 Au8 121.86(3) . .
Au2 Au4 Au8 164.78(2) 2_676 .
Au11 Au4 Au8 69.18(3) . .
Au7 Au4 Au8 112.08(3) 2_676 .
Au10 Au4 Au8 61.26(3) . .
S28 Au4 Au13 44.50(8) . 2_676
Au3 Au4 Au13 166.48(2) . 2_676
Au1 Au4 Au13 106.33(3) . 2_676
Au9 Au4 Au13 112.15(4) . 2_676
Au2 Au4 Au13 57.73(4) 2_676 2_676
Au11 Au4 Au13 128.66(3) . 2_676
Au7 Au4 Au13 59.24(2) 2_676 2_676
Au10 Au4 Au13 112.77(4) . 2_676
Au8 Au4 Au13 124.81(4) . 2_676
S20 Au5 S14 174.77(10) . .
S20 Au5 Au9 91.11(8) . 2_676
S14 Au5 Au9 93.84(8) . 2_676
S20 Au5 Au10 90.28(7) . .
S14 Au5 Au10 94.10(7) . .
Au9 Au5 Au10 51.68(3) 2_676 .
S20 Au5 Au2 138.97(7) . .
S14 Au5 Au2 46.12(7) . .
Au9 Au5 Au2 55.36(3) 2_676 .
Au10 Au5 Au2 51.43(2) . .
S20 Au6 S26 171.56(10) 2_676 .
S20 Au6 Au10 92.62(9) 2_676 2_676
S26 Au6 Au10 93.59(8) . 2_676
S20 Au6 Au9 90.62(7) 2_676 .
S26 Au6 Au9 97.70(8) . .
Au10 Au6 Au9 52.36(3) 2_676 .
S20 Au6 Au7 142.86(8) 2_676 .
S26 Au6 Au7 45.48(8) . .
Au10 Au6 Au7 57.20(3) 2_676 .
Au9 Au6 Au7 54.64(2) . .
S26 Au7 Au2 147.14(7) . .
S26 Au7 Au1 148.92(8) . .
Au2 Au7 Au1 60.16(4) . .
S26 Au7 Au3 136.21(8) . .
Au2 Au7 Au3 62.03(2) . .
Au1 Au7 Au3 58.76(3) . .
S26 Au7 Au9 101.19(7) . .
Au2 Au7 Au9 111.35(4) . .
Au1 Au7 Au9 58.62(2) . .
Au3 Au7 Au9 61.75(3) . .
S26 Au7 Au12 94.76(8) . .
Au2 Au7 Au12 66.57(3) . .
Au1 Au7 Au12 115.20(3) . .
Au3 Au7 Au12 65.33(3) . .
Au9 Au7 Au12 117.62(4) . .
S26 Au7 Au10 93.41(8) . 2_676
Au2 Au7 Au10 108.96(4) . 2_676
Au1 Au7 Au10 55.90(3) . 2_676
Au3 Au7 Au10 104.25(4) . 2_676
Au9 Au7 Au10 54.17(3) . 2_676
Au12 Au7 Au10 169.57(2) . 2_676
S26 Au7 Au4 116.36(8) . 2_676
Au2 Au7 Au4 60.06(3) . 2_676
Au1 Au7 Au4 56.08(2) . 2_676
Au3 Au7 Au4 107.20(3) . 2_676
Au9 Au7 Au4 104.89(4) . 2_676
Au12 Au7 Au4 120.55(3) . 2_676
Au10 Au7 Au4 60.72(2) 2_676 2_676
S26 Au7 Au13 87.76(7) . .
Au2 Au7 Au13 60.84(3) . .
Au1 Au7 Au13 109.66(3) . .
Au3 Au7 Au13 116.90(3) . .
Au9 Au7 Au13 167.73(2) . .
Au12 Au7 Au13 69.36(4) . .
Au10 Au7 Au13 117.48(4) 2_676 .
Au4 Au7 Au13 63.28(3) 2_676 .
S26 Au7 Au6 44.26(7) . .
Au2 Au7 Au6 166.69(2) . .
Au1 Au7 Au6 106.92(4) . .
Au3 Au7 Au6 115.51(3) . .
Au9 Au7 Au6 59.48(3) . .
Au12 Au7 Au6 125.46(3) . .
Au10 Au7 Au6 58.15(3) 2_676 .
Au4 Au7 Au6 111.13(4) 2_676 .
Au13 Au7 Au6 126.17(3) . .
S25 Au8 S24 170.50(11) . .
S25 Au8 Au3 101.56(8) . .
S24 Au8 Au3 87.77(8) . .
S25 Au8 Au4 92.69(9) . .
S24 Au8 Au4 91.51(8) . .
Au3 Au8 Au4 52.94(3) . .
S25 Au8 Au10 47.06(8) . .
S24 Au8 Au10 141.63(8) . .
Au3 Au8 Au10 55.37(3) . .
Au4 Au8 Au10 59.22(3) . .
S15 Au9 Au10 149.01(8) . 2_676
S15 Au9 Au1 151.43(8) . .
Au10 Au9 Au1 59.43(2) 2_676 .
S15 Au9 Au4 98.65(8) . .
Au10 Au9 Au4 108.96(3) 2_676 .
Au1 Au9 Au4 58.536(19) . .
S15 Au9 Au7 121.51(8) . .
Au10 Au9 Au7 65.16(4) 2_676 .
Au1 Au9 Au7 57.46(3) . .
Au4 Au9 Au7 104.76(3) . .
S15 Au9 Au2 129.63(8) . 2_676
Au10 Au9 Au2 58.84(3) 2_676 2_676
Au1 Au9 Au2 57.38(3) . 2_676
Au4 Au9 Au2 60.66(4) . 2_676
Au7 Au9 Au2 108.49(4) . 2_676
S15 Au9 Au3 96.81(8) . .
Au10 Au9 Au3 110.00(3) 2_676 .
Au1 Au9 Au3 57.09(2) . .
Au4 Au9 Au3 56.24(3) . .
Au7 Au9 Au3 58.07(4) . .
Au2 Au9 Au3 104.76(4) 2_676 .
S15 Au9 Au5 89.70(8) . 2_676
Au10 Au9 Au5 66.01(3) 2_676 2_676
Au1 Au9 Au5 114.89(3) . 2_676
Au4 Au9 Au5 115.77(3) . 2_676
Au7 Au9 Au5 123.95(4) . 2_676
Au2 Au9 Au5 65.56(3) 2_676 2_676
Au3 Au9 Au5 170.31(2) . 2_676
S15 Au9 Au6 90.52(8) . .
Au10 Au9 Au6 63.58(3) 2_676 .
Au1 Au9 Au6 111.18(2) . .
Au4 Au9 Au6 169.57(2) . .
Au7 Au9 Au6 65.88(3) . .
Au2 Au9 Au6 116.65(4) 2_676 .
Au3 Au9 Au6 117.96(3) . .
Au5 Au9 Au6 68.95(3) 2_676 .
S15 Au9 Au11 44.30(8) . .
Au10 Au9 Au11 166.68(2) 2_676 .
Au1 Au9 Au11 107.26(3) . .
Au4 Au9 Au11 59.80(3) . .
Au7 Au9 Au11 109.08(4) . .
Au2 Au9 Au11 115.15(3) 2_676 .
Au3 Au9 Au11 58.53(3) . .
Au5 Au9 Au11 124.07(3) 2_676 .
Au6 Au9 Au11 126.41(3) . .
S25 Au10 Au9 141.51(10) . 2_676
S25 Au10 Au1 148.02(8) . .
Au9 Au10 Au1 61.38(3) 2_676 .
S25 Au10 Au2 141.13(10) . .
Au9 Au10 Au2 64.59(3) 2_676 .
Au1 Au10 Au2 59.84(4) . .
S25 Au10 Au3 105.50(10) . .
Au9 Au10 Au3 112.98(3) 2_676 .
Au1 Au10 Au3 58.76(2) . .
Au2 Au10 Au3 61.31(3) . .
S25 Au10 Au7 109.38(10) . 2_676
Au9 Au10 Au7 60.66(3) 2_676 2_676
Au1 Au10 Au7 56.48(4) . 2_676
Au2 Au10 Au7 109.38(4) . 2_676
Au3 Au10 Au7 104.86(3) . 2_676
S25 Au10 Au6 77.99(10) . 2_676
Au9 Au10 Au6 64.06(3) 2_676 2_676
Au1 Au10 Au6 113.08(3) . 2_676
Au2 Au10 Au6 122.12(3) . 2_676
Au3 Au10 Au6 169.41(2) . 2_676
Au7 Au10 Au6 64.65(3) 2_676 2_676
S25 Au10 Au4 92.13(8) . .
Au9 Au10 Au4 109.45(4) 2_676 .
Au1 Au10 Au4 55.90(3) . .
Au2 Au10 Au4 104.76(3) . .
Au3 Au10 Au4 54.48(3) . .
Au7 Au10 Au4 59.85(3) 2_676 .
Au6 Au10 Au4 115.93(3) 2_676 .
S25 Au10 Au8 45.98(9) . .
Au9 Au10 Au8 168.87(2) 2_676 .
Au1 Au10 Au8 108.27(3) . .
Au2 Au10 Au8 115.01(3) . .
Au3 Au10 Au8 60.45(2) . .
Au7 Au10 Au8 110.95(3) 2_676 .
Au6 Au10 Au8 120.55(3) 2_676 .
Au4 Au10 Au8 59.52(3) . .
S25 Au10 Au5 98.56(9) . .
Au9 Au10 Au5 62.31(3) 2_676 .
Au1 Au10 Au5 113.42(3) . .
Au2 Au10 Au5 65.95(2) . .
Au3 Au10 Au5 120.66(3) . .
Au7 Au10 Au5 116.82(3) 2_676 .
Au6 Au10 Au5 67.87(3) 2_676 .
Au4 Au10 Au5 169.249(19) . .
Au8 Au10 Au5 128.42(3) . .
S24 Au11 S15 172.68(12) . .
S24 Au11 Au3 87.88(8) . .
S15 Au11 Au3 96.39(8) . .
S24 Au11 Au4 92.96(9) . .
S15 Au11 Au4 94.36(9) . .
Au3 Au11 Au4 53.25(3) . .
S24 Au11 Au9 140.11(8) . .
S15 Au11 Au9 46.34(8) . .
Au3 Au11 Au9 56.12(3) . .
Au4 Au11 Au9 53.19(2) . .
S16 Au12 S21 173.84(12) . .
S16 Au12 Au7 94.20(9) . .
S21 Au12 Au7 89.91(9) . .
S16 Au12 Au2 85.19(8) . .
S21 Au12 Au2 100.96(9) . .
Au7 Au12 Au2 52.67(2) . .
S16 Au12 Au3 138.18(8) . .
S21 Au12 Au3 47.90(8) . .
Au7 Au12 Au3 55.03(4) . .
Au2 Au12 Au3 54.24(3) . .
S28 Au13 S16 171.64(10) 2_676 .
S28 Au13 Au2 98.69(8) 2_676 .
S16 Au13 Au2 89.57(8) . .
S28 Au13 Au7 94.57(8) 2_676 .
S16 Au13 Au7 91.40(8) . .
Au2 Au13 Au7 53.429(19) . .
S28 Au13 Au4 45.89(7) 2_676 2_676
S16 Au13 Au4 142.31(7) . 2_676
Au2 Au13 Au4 55.71(3) . 2_676
Au7 Au13 Au4 57.49(3) . 2_676
C1_2005 S14 Au5 106.5(4) . .
C1_2005 S14 Au2 107.4(4) . .
Au5 S14 Au2 89.52(10) . .
C1_2002 S15 Au11 102.6(5) . .
C1_2002 S15 Au9 104.3(5) . .
Au11 S15 Au9 89.36(11) . .
C1_2006 S16 Au12 103.3(4) . .
C1_2006 S16 Au13 103.7(5) . .
Au12 S16 Au13 100.24(11) . .
C1_2008 S20 Au5 106.0(4) . .
C1_2008 S20 Au6 107.0(4) . 2_676
Au5 S20 Au6 99.99(11) . 2_676
C1_2004 S21 Au12 108.8(4) . .
C1_2004 S21 Au3 115.7(5) . .
Au12 S21 Au3 86.47(11) . .
C1_2001 S24 Au11 106.3(4) . .
C1_2001 S24 Au8 102.5(5) . .
Au11 S24 Au8 100.32(12) . .
C1_2007 S25 Au8 102.5(5) . .
C1_2007 S25 Au10 102.5(5) . .
Au8 S25 Au10 86.96(11) . .
C1_2009 S26 Au6 104.7(4) . .
C1_2009 S26 Au7 102.2(4) . .
Au6 S26 Au7 90.26(11) . .
C1_2003 S28 Au13 108.0(4) . 2_676
C1_2003 S28 Au4 110.8(4) . .
Au13 S28 Au4 89.60(10) 2_676 .
C2_2001 C1_2001 S24 111.8(9) . .
C2_2001 C1_2001 H1A_2001 109.3 . .
S24 C1_2001 H1A_2001 109.3 . .
C2_2001 C1_2001 H1B_2001 109.3 . .
S24 C1_2001 H1B_2001 109.3 . .
H1A_2001 C1_2001 H1B_2001 107.9 . .
C3_2001 C2_2001 C1_2001 111.7(11) . .
C3_2001 C2_2001 H2A_2001 109.3 . .
C1_2001 C2_2001 H2A_2001 109.3 . .
C3_2001 C2_2001 H2B_2001 109.3 . .
C1_2001 C2_2001 H2B_2001 109.3 . .
H2A_2001 C2_2001 H2B_2001 107.9 . .
C4_2001 C3_2001 C8_2001 119.4(12) . .
C4_2001 C3_2001 C2_2001 121.2(11) . .
C8_2001 C3_2001 C2_2001 119.2(12) . .
C3_2001 C4_2001 C5_2001 120.8(12) . .
C3_2001 C4_2001 H4_2001 119.6 . .
C5_2001 C4_2001 H4_2001 119.6 . .
C6_2001 C5_2001 C4_2001 118.9(12) . .
C6_2001 C5_2001 H5_2001 120.6 . .
C4_2001 C5_2001 H5_2001 120.6 . .
C7_2001 C6_2001 C5_2001 121.6(12) . .
C7_2001 C6_2001 H6_2001 119.2 . .
C5_2001 C6_2001 H6_2001 119.2 . .
C6_2001 C7_2001 C8_2001 119.3(14) . .
C6_2001 C7_2001 H7_2001 120.3 . .
C8_2001 C7_2001 H7_2001 120.3 . .
C7_2001 C8_2001 C3_2001 120.0(14) . .
C7_2001 C8_2001 H8_2001 120.0 . .
C3_2001 C8_2001 H8_2001 120.0 . .
C2_2002 C1_2002 S15 109.4(12) . .
C2_2002 C1_2002 H1A_2002 109.8 . .
S15 C1_2002 H1A_2002 109.8 . .
C2_2002 C1_2002 H1B_2002 109.8 . .
S15 C1_2002 H1B_2002 109.8 . .
H1A_2002 C1_2002 H1B_2002 108.2 . .
C3_2002 C2_2002 C1_2002 115.6(17) . .
C3_2002 C2_2002 H2A_2002 108.4 . .
C1_2002 C2_2002 H2A_2002 108.4 . .
C3_2002 C2_2002 H2B_2002 108.4 . .
C1_2002 C2_2002 H2B_2002 108.4 . .
H2A_2002 C2_2002 H2B_2002 107.4 . .
C8_2002 C3_2002 C2_2002 126(2) . .
C8_2002 C3_2002 C4_2002 115(2) . .
C2_2002 C3_2002 C4_2002 120(2) . .
C3_2002 C4_2002 C5_2002 123(2) . .
C3_2002 C4_2002 H4_2002 118.4 . .
C5_2002 C4_2002 H4_2002 118.4 . .
C6_2002 C5_2002 C4_2002 120(3) . .
C6_2002 C5_2002 H5_2002 119.9 . .
C4_2002 C5_2002 H5_2002 119.9 . .
C5_2002 C6_2002 C7_2002 116(3) . .
C5_2002 C6_2002 H6_2002 122.1 . .
C7_2002 C6_2002 H6_2002 122.1 . .
C8_2002 C7_2002 C6_2002 123(2) . .
C8_2002 C7_2002 H7_2002 118.6 . .
C6_2002 C7_2002 H7_2002 118.6 . .
C3_2002 C8_2002 C7_2002 123(3) . .
C3_2002 C8_2002 H8_2002 118.4 . .
C7_2002 C8_2002 H8_2002 118.4 . .
C2_2003 C1_2003 S28 117.8(8) . .
C2_2003 C1_2003 H1A_2003 107.9 . .
S28 C1_2003 H1A_2003 107.9 . .
C2_2003 C1_2003 H1B_2003 107.9 . .
S28 C1_2003 H1B_2003 107.9 . .
H1A_2003 C1_2003 H1B_2003 107.2 . .
C1_2003 C2_2003 C3_2003 109.1(9) . .
C1_2003 C2_2003 H2A_2003 109.9 . .
C3_2003 C2_2003 H2A_2003 109.9 . .
C1_2003 C2_2003 H2B_2003 109.9 . .
C3_2003 C2_2003 H2B_2003 109.9 . .
H2A_2003 C2_2003 H2B_2003 108.3 . .
C8_2003 C3_2003 C4_2003 118.7(13) . .
C8_2003 C3_2003 C2_2003 122.9(12) . .
C4_2003 C3_2003 C2_2003 118.4(13) . .
C5_2003 C4_2003 C3_2003 121.6(16) . .
C5_2003 C4_2003 H4_2003 119.2 . .
C3_2003 C4_2003 H4_2003 119.2 . .
C6_2003 C5_2003 C4_2003 119.2(17) . .
C6_2003 C5_2003 H5_2003 120.4 . .
C4_2003 C5_2003 H5_2003 120.4 . .
C7_2003 C6_2003 C5_2003 120.5(15) . .
C7_2003 C6_2003 H6_2003 119.7 . .
C5_2003 C6_2003 H6_2003 119.7 . .
C6_2003 C7_2003 C8_2003 119.3(16) . .
C6_2003 C7_2003 H7_2003 120.4 . .
C8_2003 C7_2003 H7_2003 120.4 . .
C3_2003 C8_2003 C7_2003 120.7(15) . .
C3_2003 C8_2003 H8_2003 119.6 . .
C7_2003 C8_2003 H8_2003 119.6 . .
C2_2004 C1_2004 S21 116.1(11) . .
C2_2004 C1_2004 H1A_2004 108.3 . .
S21 C1_2004 H1A_2004 108.3 . .
C2_2004 C1_2004 H1B_2004 108.3 . .
S21 C1_2004 H1B_2004 108.3 . .
H1A_2004 C1_2004 H1B_2004 107.4 . .
C1_2004 C2_2004 C3_2004 109.4(14) . .
C1_2004 C2_2004 H2A_2004 109.8 . .
C3_2004 C2_2004 H2A_2004 109.8 . .
C1_2004 C2_2004 H2B_2004 109.8 . .
C3_2004 C2_2004 H2B_2004 109.8 . .
H2A_2004 C2_2004 H2B_2004 108.2 . .
C8_2004 C3_2004 C4_2004 115(2) . .
C8_2004 C3_2004 C2_2004 126(2) . .
C4_2004 C3_2004 C2_2004 118.2(16) . .
C3_2004 C4_2004 C5_2004 121(2) . .
C3_2004 C4_2004 H4_2004 119.5 . .
C5_2004 C4_2004 H4_2004 119.5 . .
C6_2004 C5_2004 C4_2004 120(3) . .
C6_2004 C5_2004 H5_2004 120.2 . .
C4_2004 C5_2004 H5_2004 120.2 . .
C7_2004 C6_2004 C5_2004 116(2) . .
C7_2004 C6_2004 H6_2004 122.1 . .
C5_2004 C6_2004 H6_2004 122.1 . .
C6_2004 C7_2004 C8_2004 128(3) . .
C6_2004 C7_2004 H7_2004 116.0 . .
C8_2004 C7_2004 H7_2004 116.0 . .
C3_2004 C8_2004 C7_2004 120(3) . .
C3_2004 C8_2004 H8_2004 119.9 . .
C7_2004 C8_2004 H8_2004 119.9 . .
C2_2005 C1_2005 S14 109.3(9) . .
C2_2005 C1_2005 H1A_2005 109.8 . .
S14 C1_2005 H1A_2005 109.8 . .
C2_2005 C1_2005 H1B_2005 109.8 . .
S14 C1_2005 H1B_2005 109.8 . .
H1A_2005 C1_2005 H1B_2005 108.3 . .
C3_2005 C2_2005 C1_2005 109.3(12) . .
C3_2005 C2_2005 H2A_2005 109.8 . .
C1_2005 C2_2005 H2A_2005 109.8 . .
C3_2005 C2_2005 H2B_2005 109.8 . .
C1_2005 C2_2005 H2B_2005 109.8 . .
H2A_2005 C2_2005 H2B_2005 108.3 . .
C8_2005 C3_2005 C4_2005 115.4(16) . .
C8_2005 C3_2005 C2_2005 123.8(15) . .
C4_2005 C3_2005 C2_2005 120.5(15) . .
C5_2005 C4_2005 C3_2005 122(2) . .
C5_2005 C4_2005 H4_2005 118.9 . .
C3_2005 C4_2005 H4_2005 118.9 . .
C4_2005 C5_2005 C6_2005 116.1(18) . .
C4_2005 C5_2005 H5_2005 121.9 . .
C6_2005 C5_2005 H5_2005 121.9 . .
C7_2005 C6_2005 C5_2005 120.8(17) . .
C7_2005 C6_2005 H6_2005 119.6 . .
C5_2005 C6_2005 H6_2005 119.6 . .
C8_2005 C7_2005 C6_2005 118.4(16) . .
C8_2005 C7_2005 H7_2005 120.8 . .
C6_2005 C7_2005 H7_2005 120.8 . .
C7_2005 C8_2005 C3_2005 127.1(16) . .
C7_2005 C8_2005 H8_2005 116.5 . .
C3_2005 C8_2005 H8_2005 116.5 . .
C2_2006 C1_2006 S16 111.4(9) . .
C2_2006 C1_2006 H1A_2006 109.4 . .
S16 C1_2006 H1A_2006 109.4 . .
C2_2006 C1_2006 H1B_2006 109.4 . .
S16 C1_2006 H1B_2006 109.4 . .
H1A_2006 C1_2006 H1B_2006 108.0 . .
C1_2006 C2_2006 C3_2006 111.4(10) . .
C1_2006 C2_2006 H2A_2006 109.3 . .
C3_2006 C2_2006 H2A_2006 109.3 . .
C1_2006 C2_2006 H2B_2006 109.3 . .
C3_2006 C2_2006 H2B_2006 109.3 . .
H2A_2006 C2_2006 H2B_2006 108.0 . .
C4_2006 C3_2006 C8_2006 119.0(13) . .
C4_2006 C3_2006 C2_2006 121.8(13) . .
C8_2006 C3_2006 C2_2006 119.2(13) . .
C3_2006 C4_2006 C5_2006 122.7(17) . .
C3_2006 C4_2006 H4_2006 118.7 . .
C5_2006 C4_2006 H4_2006 118.7 . .
C6_2006 C5_2006 C4_2006 117(2) . .
C6_2006 C5_2006 H5_2006 121.4 . .
C4_2006 C5_2006 H5_2006 121.4 . .
C5_2006 C6_2006 C7_2006 122.9(17) . .
C5_2006 C6_2006 H6_2006 118.5 . .
C7_2006 C6_2006 H6_2006 118.5 . .
C8_2006 C7_2006 C6_2006 117.8(17) . .
C8_2006 C7_2006 H7_2006 121.1 . .
C6_2006 C7_2006 H7_2006 121.1 . .
C3_2006 C8_2006 C7_2006 120.4(17) . .
C3_2006 C8_2006 H8_2006 119.8 . .
C7_2006 C8_2006 H8_2006 119.8 . .
C2_2007 C1_2007 S25 95(2) . .
C2_2007 C1_2007 H1A_2007 112.8 . .
S25 C1_2007 H1A_2007 112.8 . .
C2_2007 C1_2007 H1B_2007 112.8 . .
S25 C1_2007 H1B_2007 112.8 . .
H1A_2007 C1_2007 H1B_2007 110.2 . .
C1_2007 C2_2007 C3_2007 91.4(19) . .
C1_2007 C2_2007 H2A_2007 113.4 . .
C3_2007 C2_2007 H2A_2007 113.4 . .
C1_2007 C2_2007 H2B_2007 113.4 . .
C3_2007 C2_2007 H2B_2007 113.4 . .
H2A_2007 C2_2007 H2B_2007 110.7 . .
C8_2007 C3_2007 C4_2007 116.9(16) . .
C8_2007 C3_2007 C2_2007 117.1(18) . .
C4_2007 C3_2007 C2_2007 123.9(19) . .
C5_2007 C4_2007 C3_2007 123.2(19) . .
C5_2007 C4_2007 H4_2007 118.4 . .
C3_2007 C4_2007 H4_2007 118.4 . .
C4_2007 C5_2007 C6_2007 119.4(16) . .
C4_2007 C5_2007 H5_2007 120.3 . .
C6_2007 C5_2007 H5_2007 120.3 . .
C7_2007 C6_2007 C5_2007 120.1(15) . .
C7_2007 C6_2007 H6_2007 120.0 . .
C5_2007 C6_2007 H6_2007 120.0 . .
C6_2007 C7_2007 C8_2007 120.4(16) . .
C6_2007 C7_2007 H7_2007 119.8 . .
C8_2007 C7_2007 H7_2007 119.8 . .
C7_2007 C8_2007 C3_2007 119.9(17) . .
C7_2007 C8_2007 H8_2007 120.1 . .
C3_2007 C8_2007 H8_2007 120.1 . .
C2_2008 C1_2008 S20 112.2(9) . .
C2_2008 C1_2008 H1A_2008 109.2 . .
S20 C1_2008 H1A_2008 109.2 . .
C2_2008 C1_2008 H1B_2008 109.2 . .
S20 C1_2008 H1B_2008 109.2 . .
H1A_2008 C1_2008 H1B_2008 107.9 . .
C3_2008 C2_2008 C1_2008 116.1(10) . .
C3_2008 C2_2008 H2A_2008 108.2 . .
C1_2008 C2_2008 H2A_2008 108.2 . .
C3_2008 C2_2008 H2B_2008 108.2 . .
C1_2008 C2_2008 H2B_2008 108.2 . .
H2A_2008 C2_2008 H2B_2008 107.4 . .
C8_2008 C3_2008 C4_2008 119.2(13) . .
C8_2008 C3_2008 C2_2008 120.5(11) . .
C4_2008 C3_2008 C2_2008 120.2(12) . .
C5_2008 C4_2008 C3_2008 119.8(13) . .
C5_2008 C4_2008 H4_2008 120.1 . .
C3_2008 C4_2008 H4_2008 120.1 . .
C4_2008 C5_2008 C6_2008 120.8(12) . .
C4_2008 C5_2008 H5_2008 119.6 . .
C6_2008 C5_2008 H5_2008 119.6 . .
C7_2008 C6_2008 C5_2008 118.4(13) . .
C7_2008 C6_2008 H6_2008 120.8 . .
C5_2008 C6_2008 H6_2008 120.8 . .
C6_2008 C7_2008 C8_2008 121.9(14) . .
C6_2008 C7_2008 H7_2008 119.0 . .
C8_2008 C7_2008 H7_2008 119.0 . .
C3_2008 C8_2008 C7_2008 119.9(13) . .
C3_2008 C8_2008 H8_2008 120.0 . .
C7_2008 C8_2008 H8_2008 120.0 . .
C2_2009 C1_2009 S26 110.4(8) . .
C2_2009 C1_2009 H1A_2009 109.6 . .
S26 C1_2009 H1A_2009 109.6 . .
C2_2009 C1_2009 H1B_2009 109.6 . .
S26 C1_2009 H1B_2009 109.6 . .
H1A_2009 C1_2009 H1B_2009 108.1 . .
C1_2009 C2_2009 C3_2009 113.1(10) . .
C1_2009 C2_2009 H2A_2009 109.0 . .
C3_2009 C2_2009 H2A_2009 109.0 . .
C1_2009 C2_2009 H2B_2009 109.0 . .
C3_2009 C2_2009 H2B_2009 109.0 . .
H2A_2009 C2_2009 H2B_2009 107.8 . .
C4_2009 C3_2009 C8_2009 117.4(13) . .
C4_2009 C3_2009 C2_2009 119.2(13) . .
C8_2009 C3_2009 C2_2009 123.4(11) . .
C5_2009 C4_2009 C3_2009 122.0(18) . .
C5_2009 C4_2009 H4_2009 119.0 . .
C3_2009 C4_2009 H4_2009 119.0 . .
C4_2009 C5_2009 C6_2009 119.9(18) . .
C4_2009 C5_2009 H5_2009 120.1 . .
C6_2009 C5_2009 H5_2009 120.1 . .
C7_2009 C6_2009 C5_2009 120.5(18) . .
C7_2009 C6_2009 H6_2009 119.7 . .
C5_2009 C6_2009 H6_2009 119.7 . .
C6_2009 C7_2009 C8_2009 119.1(18) . .
C6_2009 C7_2009 H7_2009 120.4 . .
C8_2009 C7_2009 H7_2009 120.4 . .
C3_2009 C8_2009 C7_2009 120.9(14) . .
C3_2009 C8_2009 H8_2009 119.5 . .
C7_2009 C8_2009 H8_2009 119.5 . .
C10_2010 C9_2010 C15_2010 117.3(16) . .
C10_2010 C9_2010 H9_2010 121.4 . .
C15_2010 C9_2010 H9_2010 121.4 . .
C9_2010 C10_2010 C11_2010 121.6(15) . .
C9_2010 C10_2010 H10_2010 119.2 . .
C11_2010 C10_2010 H10_2010 119.2 . .
C12_2010 C11_2010 C10_2010 119.2(15) . .
C12_2010 C11_2010 H11_2010 120.4 . .
C10_2010 C11_2010 H11_2010 120.4 . .
C14_2010 C12_2010 C11_2010 120.3(14) . .
C14_2010 C12_2010 C13_2010 118.8(15) . .
C11_2010 C12_2010 C13_2010 120.8(15) . .
C14_2010 C12_2010 H12_2010 119.9 . .
C11_2010 C12_2010 H12_2010 119.9 . .
C13_2010 C12_2010 H12_2010 4.9 . .
C12_2010 C13_2010 H13A_2010 109.5 . .
C12_2010 C13_2010 H13B_2010 109.5 . .
H13A_2010 C13_2010 H13B_2010 109.5 . .
C12_2010 C13_2010 H13C_2010 109.5 . .
H13A_2010 C13_2010 H13C_2010 109.5 . .
H13B_2010 C13_2010 H13C_2010 109.5 . .
C15_2010 C14_2010 C12_2010 119.7(15) . .
C15_2010 C14_2010 H14_2010 120.1 . .
C12_2010 C14_2010 H14_2010 120.1 . .
C14_2010 C15_2010 C9_2010 121.9(17) . .
C14_2010 C15_2010 H15_2010 119.0 . .
C9_2010 C15_2010 H15_2010 119.0 . .

loop_
_geom_bond_atom_site_label_1
_geom_bond_atom_site_label_2
_geom_bond_distance
_geom_bond_site_symmetry_2
Au1 Au10 2.7599(10) .
Au1 Au10 2.7599(10) 2_676
Au1 Au4 2.7750(8) .
Au1 Au4 2.7751(8) 2_676
Au1 Au7 2.7787(11) 2_676
Au1 Au7 2.7787(12) .
Au1 Au2 2.7851(15) 2_676
Au1 Au2 2.7851(15) .
Au1 Au3 2.7858(11) .
Au1 Au3 2.7858(11) 2_676
Au1 Au9 2.8138(7) 2_676
Au1 Au9 2.8139(7) .
Au2 S14 2.377(3) .
Au2 Au7 2.7781(8) .
Au2 Au10 2.8230(11) .
Au2 Au3 2.9251(8) .
Au2 Au4 2.9516(15) 2_676
Au2 Au9 2.9799(12) 2_676
Au2 Au13 3.0207(11) .
Au2 Au12 3.2059(11) .
Au2 Au5 3.2973(9) .
Au3 S21 2.387(3) .
Au3 Au4 2.7681(13) .
Au3 Au7 2.8957(12) .
Au3 Au10 2.9121(10) .
Au3 Au9 3.0057(16) .
Au3 Au8 3.0786(12) .
Au3 Au11 3.0879(9) .
Au3 Au12 3.2109(13) .
Au4 S28 2.354(3) .
Au4 Au9 2.8616(11) .
Au4 Au2 2.9516(15) 2_676
Au4 Au11 3.0890(10) .
Au4 Au7 3.0946(9) 2_676
Au4 Au10 3.1217(11) .
Au4 Au8 3.1312(17) .
Au4 Au13 3.2778(17) 2_676
Au5 S20 2.304(3) .
Au5 S14 2.306(3) .
Au5 Au9 3.1073(18) 2_676
Au5 Au10 3.2062(10) .
Au6 S20 2.303(3) 2_676
Au6 S26 2.312(3) .
Au6 Au10 3.1139(11) 2_676
Au6 Au9 3.1268(11) .
Au6 Au7 3.3128(11) .
Au7 S26 2.362(3) .
Au7 Au9 2.9603(10) .
Au7 Au12 3.0489(18) .
Au7 Au10 3.0816(19) 2_676
Au7 Au4 3.0946(9) 2_676
Au7 Au13 3.1536(9) .
Au8 S25 2.294(4) .
Au8 S24 2.309(3) .
Au8 Au10 3.1857(11) .
Au9 S15 2.381(3) .
Au9 Au10 2.7533(10) 2_676
Au9 Au2 2.9799(13) 2_676
Au9 Au5 3.1073(18) 2_676
Au9 Au11 3.2906(14) .
Au10 S25 2.335(3) .
Au10 Au9 2.7533(10) 2_676
Au10 Au7 3.0816(19) 2_676
Au10 Au6 3.1140(11) 2_676
Au11 S24 2.290(3) .
Au11 S15 2.299(3) .
Au12 S16 2.298(3) .
Au12 S21 2.300(3) .
Au13 S28 2.298(3) 2_676
Au13 S16 2.303(3) .
Au13 Au4 3.2779(17) 2_676
S14 C1_2005 1.827(12) .
S15 C1_2002 1.864(16) .
S16 C1_2006 1.824(12) .
S20 C1_2008 1.836(12) .
S20 Au6 2.303(3) 2_676
S21 C1_2004 1.825(14) .
S24 C1_2001 1.840(12) .
S25 C1_2007 2.07(2) .
S26 C1_2009 1.845(12) .
S28 C1_2003 1.840(11) .
S28 Au13 2.298(3) 2_676
C1_2001 C2_2001 1.537(17) .
C1_2001 H1A_2001 0.9700 .
C1_2001 H1B_2001 0.9700 .
C2_2001 C3_2001 1.500(16) .
C2_2001 H2A_2001 0.9700 .
C2_2001 H2B_2001 0.9700 .
C3_2001 C4_2001 1.375(16) .
C3_2001 C8_2001 1.397(18) .
C4_2001 C5_2001 1.397(17) .
C4_2001 H4_2001 0.9300 .
C5_2001 C6_2001 1.371(19) .
C5_2001 H5_2001 0.9300 .
C6_2001 C7_2001 1.37(2) .
C6_2001 H6_2001 0.9300 .
C7_2001 C8_2001 1.39(2) .
C7_2001 H7_2001 0.9300 .
C8_2001 H8_2001 0.9300 .
C1_2002 C2_2002 1.61(2) .
C1_2002 H1A_2002 0.9700 .
C1_2002 H1B_2002 0.9700 .
C2_2002 C3_2002 1.43(3) .
C2_2002 H2A_2002 0.9700 .
C2_2002 H2B_2002 0.9700 .
C3_2002 C8_2002 1.37(3) .
C3_2002 C4_2002 1.40(3) .
C4_2002 C5_2002 1.46(3) .
C4_2002 H4_2002 0.9300 .
C5_2002 C6_2002 1.36(3) .
C5_2002 H5_2002 0.9300 .
C6_2002 C7_2002 1.43(4) .
C6_2002 H6_2002 0.9300 .
C7_2002 C8_2002 1.38(3) .
C7_2002 H7_2002 0.9300 .
C8_2002 H8_2002 0.9300 .
C1_2003 C2_2003 1.509(15) .
C1_2003 H1A_2003 0.9700 .
C1_2003 H1B_2003 0.9700 .
C2_2003 C3_2003 1.524(16) .
C2_2003 H2A_2003 0.9700 .
C2_2003 H2B_2003 0.9700 .
C3_2003 C8_2003 1.36(2) .
C3_2003 C4_2003 1.380(19) .
C4_2003 C5_2003 1.379(18) .
C4_2003 H4_2003 0.9300 .
C5_2003 C6_2003 1.37(3) .
C5_2003 H5_2003 0.9300 .
C6_2003 C7_2003 1.37(2) .
C6_2003 H6_2003 0.9300 .
C7_2003 C8_2003 1.41(2) .
C7_2003 H7_2003 0.9300 .
C8_2003 H8_2003 0.9300 .
C1_2004 C2_2004 1.41(2) .
C1_2004 H1A_2004 0.9700 .
C1_2004 H1B_2004 0.9700 .
C2_2004 C3_2004 1.58(2) .
C2_2004 H2A_2004 0.9700 .
C2_2004 H2B_2004 0.9700 .
C3_2004 C8_2004 1.25(3) .
C3_2004 C4_2004 1.40(3) .
C4_2004 C5_2004 1.43(3) .
C4_2004 H4_2004 0.9300 .
C5_2004 C6_2004 1.30(3) .
C5_2004 H5_2004 0.9300 .
C6_2004 C7_2004 1.24(3) .
C6_2004 H6_2004 0.9300 .
C7_2004 C8_2004 1.41(3) .
C7_2004 H7_2004 0.9300 .
C8_2004 H8_2004 0.9300 .
C1_2005 C2_2005 1.527(16) .
C1_2005 H1A_2005 0.9700 .
C1_2005 H1B_2005 0.9700 .
C2_2005 C3_2005 1.52(2) .
C2_2005 H2A_2005 0.9700 .
C2_2005 H2B_2005 0.9700 .
C3_2005 C8_2005 1.33(2) .
C3_2005 C4_2005 1.40(3) .
C4_2005 C5_2005 1.39(3) .
C4_2005 H4_2005 0.9300 .
C5_2005 C6_2005 1.42(3) .
C5_2005 H5_2005 0.9300 .
C6_2005 C7_2005 1.36(2) .
C6_2005 H6_2005 0.9300 .
C7_2005 C8_2005 1.32(2) .
C7_2005 H7_2005 0.9300 .
C8_2005 H8_2005 0.9300 .
C1_2006 C2_2006 1.513(16) .
C1_2006 H1A_2006 0.9700 .
C1_2006 H1B_2006 0.9700 .
C2_2006 C3_2006 1.528(17) .
C2_2006 H2A_2006 0.9700 .
C2_2006 H2B_2006 0.9700 .
C3_2006 C4_2006 1.360(19) .
C3_2006 C8_2006 1.357(19) .
C4_2006 C5_2006 1.38(2) .
C4_2006 H4_2006 0.9300 .
C5_2006 C6_2006 1.34(3) .
C5_2006 H5_2006 0.9300 .
C6_2006 C7_2006 1.38(3) .
C6_2006 H6_2006 0.9300 .
C7_2006 C8_2006 1.39(2) .
C7_2006 H7_2006 0.9300 .
C8_2006 H8_2006 0.9300 .
C1_2007 C2_2007 1.33(3) .
C1_2007 H1A_2007 0.9700 .
C1_2007 H1B_2007 0.9700 .
C2_2007 C3_2007 1.73(3) .
C2_2007 H2A_2007 0.9700 .
C2_2007 H2B_2007 0.9700 .
C3_2007 C8_2007 1.36(3) .
C3_2007 C4_2007 1.37(3) .
C4_2007 C5_2007 1.30(2) .
C4_2007 H4_2007 0.9300 .
C5_2007 C6_2007 1.34(2) .
C5_2007 H5_2007 0.9300 .
C6_2007 C7_2007 1.34(2) .
C6_2007 H6_2007 0.9300 .
C7_2007 C8_2007 1.36(2) .
C7_2007 H7_2007 0.9300 .
C8_2007 H8_2007 0.9300 .
C1_2008 C2_2008 1.510(15) .
C1_2008 H1A_2008 0.9700 .
C1_2008 H1B_2008 0.9700 .
C2_2008 C3_2008 1.505(18) .
C2_2008 H2A_2008 0.9700 .
C2_2008 H2B_2008 0.9700 .
C3_2008 C8_2008 1.372(18) .
C3_2008 C4_2008 1.389(17) .
C4_2008 C5_2008 1.391(18) .
C4_2008 H4_2008 0.9300 .
C5_2008 C6_2008 1.37(2) .
C5_2008 H5_2008 0.9300 .
C6_2008 C7_2008 1.37(2) .
C6_2008 H6_2008 0.9300 .
C7_2008 C8_2008 1.37(2) .
C7_2008 H7_2008 0.9300 .
C8_2008 H8_2008 0.9300 .
C1_2009 C2_2009 1.498(15) .
C1_2009 H1A_2009 0.9700 .
C1_2009 H1B_2009 0.9700 .
C2_2009 C3_2009 1.510(17) .
C2_2009 H2A_2009 0.9700 .
C2_2009 H2B_2009 0.9700 .
C3_2009 C4_2009 1.352(19) .
C3_2009 C8_2009 1.40(2) .
C4_2009 C5_2009 1.37(3) .
C4_2009 H4_2009 0.9300 .
C5_2009 C6_2009 1.38(3) .
C5_2009 H5_2009 0.9300 .
C6_2009 C7_2009 1.34(2) .
C6_2009 H6_2009 0.9300 .
C7_2009 C8_2009 1.40(2) .
C7_2009 H7_2009 0.9300 .
C8_2009 H8_2009 0.9300 .
C9_2010 C10_2010 1.37(2) .
C9_2010 C15_2010 1.39(2) .
C9_2010 H9_2010 0.9300 .
C10_2010 C11_2010 1.39(2) .
C10_2010 H10_2010 0.9300 .
C11_2010 C12_2010 1.37(2) .
C11_2010 H11_2010 0.9300 .
C12_2010 C14_2010 1.36(2) .
C12_2010 C13_2010 1.54(2) .
C12_2010 H12_2010 0.9300 .
C13_2010 H13A_2010 0.9600 .
C13_2010 H13B_2010 0.9600 .
C13_2010 H13C_2010 0.9600 .
C14_2010 C15_2010 1.37(2) .
C14_2010 H14_2010 0.9300 .
C15_2010 H15_2010 0.9300 .
